data_7718049
loop_
_publ_author_name
'Teixeira, Micha&#xeb;l'
'Louis, Beno&#xee;t'
'Baudron, St&#xe9;phane A'

_publ_section_title
;
 A blessing and a curse: impact of urea derivatives on the secondary
 building unit of Ca-MOFs prepared in deep eutectic solvents.
;
_journal_issue 12
_journal_name_full 'Dalton transactions (Cambridge, England : 2003)'
_journal_page_first 5006
_journal_page_last 5016
_journal_paper_doi 10.1039/d4dt03254c
_journal_volume 54
_journal_year 2025
_chemical_formula_sum 'C17 H14 Ca N2 O5'
_chemical_formula_weight 366.38
_space_group_crystal_system orthorhombic
_space_group_IT_number 19
_space_group_name_Hall 'P 2ac 2ab'
_space_group_name_H-M_alt 'P 21 21 21'
_atom_sites_solution_hydrogens geom
_audit_creation_method SHELXL-2016/6
_audit_update_record
;
2024-11-19 deposited with the CCDC.	2025-02-12 downloaded from the CCDC.
;
_cell_angle_alpha 90
_cell_angle_beta 90
_cell_angle_gamma 90
_cell_formula_units_Z 4
_cell_length_a 6.9289(5)
_cell_length_b 9.9247(6)
_cell_length_c 25.2185(15)
_cell_measurement_reflns_used 6273
_cell_measurement_temperature 173(2)
_cell_measurement_theta_max 24.34
_cell_measurement_theta_min 3.05
_cell_volume 1734.21(19)
_computing_cell_refinement 'Bruker SAINT'
_computing_data_collection 'Bruker APEX2'
_computing_data_reduction 'Bruker SAINT'
_computing_molecular_graphics 'Bruker SHELXTL'
_computing_publication_material 'Bruker SHELXTL'
_computing_structure_refinement 'SHELXL-2016/6 (Sheldrick, 2016)'
_computing_structure_solution 'SHELXS-97 (Sheldrick 2008)'
_diffrn_ambient_temperature 173(2)
_diffrn_measured_fraction_theta_full 0.999
_diffrn_measured_fraction_theta_max 0.996
_diffrn_measurement_device_type 'Bruker APEX-II CCD'
_diffrn_measurement_method '\f and \w scans'
_diffrn_radiation_type MoK\a
_diffrn_radiation_wavelength 0.71073
_diffrn_reflns_av_R_equivalents 0.0990
_diffrn_reflns_av_unetI/netI 0.1008
_diffrn_reflns_Laue_measured_fraction_full 0.999
_diffrn_reflns_Laue_measured_fraction_max 0.996
_diffrn_reflns_limit_h_max 9
_diffrn_reflns_limit_h_min -9
_diffrn_reflns_limit_k_max 14
_diffrn_reflns_limit_k_min -13
_diffrn_reflns_limit_l_max 35
_diffrn_reflns_limit_l_min -35
_diffrn_reflns_number 19870
_diffrn_reflns_point_group_measured_fraction_full 0.999
_diffrn_reflns_point_group_measured_fraction_max 0.995
_diffrn_reflns_theta_full 25.242
_diffrn_reflns_theta_max 30.109
_diffrn_reflns_theta_min 2.205
_exptl_absorpt_coefficient_mu 0.391
_exptl_absorpt_correction_T_max 0.995
_exptl_absorpt_correction_T_min 0.984
_exptl_absorpt_correction_type multi-scan
_exptl_absorpt_process_details sadabs
_exptl_crystal_colour colourless
_exptl_crystal_density_diffrn 1.403
_exptl_crystal_density_method 'not measured'
_exptl_crystal_description needle
_exptl_crystal_F_000 760
_exptl_crystal_size_max 0.040
_exptl_crystal_size_mid 0.020
_exptl_crystal_size_min 0.010
_refine_diff_density_max 0.321
_refine_diff_density_min -0.415
_refine_diff_density_rms 0.070
_refine_ls_abs_structure_details
;
 Flack x determined using 1142 quotients [(I+)-(I-)]/[(I+)+(I-)]
 (Parsons, Flack and Wagner, Acta Cryst. B69 (2013) 249-259).
;
_refine_ls_abs_structure_Flack 0.10(4)
_refine_ls_extinction_method none
_refine_ls_goodness_of_fit_ref 1.014
_refine_ls_hydrogen_treatment constr
_refine_ls_matrix_type full
_refine_ls_number_parameters 226
_refine_ls_number_reflns 5081
_refine_ls_number_restraints 0
_refine_ls_restrained_S_all 1.014
_refine_ls_R_factor_all 0.0929
_refine_ls_R_factor_gt 0.0548
_refine_ls_shift/su_max 0.000
_refine_ls_shift/su_mean 0.000
_refine_ls_structure_factor_coef Fsqd
_refine_ls_weighting_details 'w=1/[\s^2^(Fo^2^)+(0.0241P)^2^+0.4080P] where P=(Fo^2^+2Fc^2^)/3'
_refine_ls_weighting_scheme calc
_refine_ls_wR_factor_gt 0.1006
_refine_ls_wR_factor_ref 0.1153
_reflns_Friedel_coverage 0.745
_reflns_Friedel_fraction_full 1.000
_reflns_Friedel_fraction_max 0.994
_reflns_number_gt 3620
_reflns_number_total 5081
_reflns_threshold_expression 'I > 2\s(I)'
_cod_data_source_file d4dt03254c2.cif
_cod_data_source_block CaMOF1
_cod_depositor_comments 'Adding full bibliography for 7718045--7718055.cif.'
_cod_database_code 7718049
_shelx_shelxl_version_number 2016/6
_shelx_space_group_comment
;
The symmetry employed for this shelxl refinement is uniquely defined
by the following loop, which should always be used as a source of
symmetry information in preference to the above space-group names.
They are only intended as comments.
;
_shelx_estimated_absorpt_t_min 0.985
_shelx_estimated_absorpt_t_max 0.996

loop_
_space_group_symop_operation_xyz
'x, y, z'
'-x+1/2, -y, z+1/2'
'-x, y+1/2, -z+1/2'
'x+1/2, -y+1/2, -z'

loop_
_atom_site_label
_atom_site_type_symbol
_atom_site_fract_x
_atom_site_fract_y
_atom_site_fract_z
_atom_site_U_iso_or_equiv
_atom_site_adp_type
_atom_site_occupancy
_atom_site_site_symmetry_order
_atom_site_calc_flag
_atom_site_refinement_flags_posn
_atom_site_refinement_flags_adp
_atom_site_refinement_flags_occupancy
_atom_site_disorder_assembly
_atom_site_disorder_group
C1 C 0.3595(6) 0.5688(3) 0.07907(13) 0.0204(8) Uani 1 1 d . . . . .
C2 C 0.4754(6) 0.5358(4) 0.12736(14) 0.0211(8) Uani 1 1 d . . . . .
C3 C 0.6737(6) 0.5495(5) 0.12679(16) 0.0333(11) Uani 1 1 d . . . . .
H3 H 0.736354 0.576636 0.095019 0.040 Uiso 1 1 calc R U . . .
C4 C 0.7824(7) 0.5246(5) 0.17151(17) 0.0379(12) Uani 1 1 d . . . . .
H4 H 0.918667 0.534947 0.170209 0.046 Uiso 1 1 calc R U . . .
C5 C 0.6943(7) 0.4844(5) 0.21870(15) 0.0290(10) Uani 1 1 d . . . . .
C6 C 0.4954(7) 0.4689(5) 0.21888(16) 0.0304(11) Uani 1 1 d . . . . .
H6 H 0.432109 0.440827 0.250425 0.037 Uiso 1 1 calc R U . . .
C7 C 0.3881(7) 0.4937(4) 0.17378(14) 0.0270(10) Uani 1 1 d . . . . .
H7 H 0.252156 0.481573 0.174670 0.032 Uiso 1 1 calc R U . . .
C8 C 0.8114(6) 0.4586(5) 0.26701(16) 0.0307(10) Uani 1 1 d . . . . .
C9 C 0.9706(8) 0.5368(5) 0.28004(17) 0.0410(13) Uani 1 1 d . . . . .
H9 H 1.005476 0.610028 0.257763 0.049 Uiso 1 1 calc R U . . .
C10 C 1.0792(7) 0.5102(5) 0.32470(16) 0.0375(12) Uani 1 1 d . . . . .
H10 H 1.189448 0.563578 0.332453 0.045 Uiso 1 1 calc R U . . .
C11 C 1.0272(6) 0.4050(4) 0.35845(15) 0.0253(9) Uani 1 1 d . . . . .
C12 C 0.8714(7) 0.3265(4) 0.34539(15) 0.0317(10) Uani 1 1 d . . . . .
H12 H 0.837762 0.252561 0.367456 0.038 Uiso 1 1 calc R U . . .
C13 C 0.7625(7) 0.3531(5) 0.30068(16) 0.0348(11) Uani 1 1 d . . . . .
H13 H 0.653216 0.298734 0.292888 0.042 Uiso 1 1 calc R U . . .
C14 C 1.1383(6) 0.3753(4) 0.40809(14) 0.0225(8) Uani 1 1 d . . . . .
C15 C -0.4053(8) 0.2940(5) -0.0547(2) 0.0487(13) Uani 1 1 d . . . . .
H15A H -0.518018 0.295409 -0.078765 0.058 Uiso 1 1 calc R U . . .
H15B H -0.417344 0.216622 -0.030089 0.058 Uiso 1 1 calc R U . . .
C16 C -0.2151(8) 0.2880(5) -0.0858(2) 0.0550(15) Uani 1 1 d . . . . .
H16A H -0.138809 0.207483 -0.075971 0.066 Uiso 1 1 calc R U . . .
H16B H -0.239215 0.286621 -0.124533 0.066 Uiso 1 1 calc R U . . .
C17 C -0.2221(6) 0.4837(4) -0.03736(16) 0.0247(9) Uani 1 1 d . . . . .
N1 N -0.1186(6) 0.4093(4) -0.07031(15) 0.0438(10) Uani 1 1 d . . . . .
H1 H -0.002670 0.431864 -0.081480 0.053 Uiso 1 1 calc R U . . .
N2 N -0.3869(6) 0.4193(3) -0.02611(15) 0.0407(10) Uani 1 1 d . . . . .
H2 H -0.474130 0.449935 -0.003812 0.049 Uiso 1 1 calc R U . . .
O1 O 0.1881(4) 0.5343(3) 0.07533(11) 0.0281(7) Uani 1 1 d . . . . .
O2 O 0.4425(4) 0.6344(3) 0.04239(10) 0.0286(7) Uani 1 1 d . . . . .
O3 O 1.2827(5) 0.4437(3) 0.42016(12) 0.0394(9) Uani 1 1 d . . . . .
O4 O 1.0814(4) 0.2798(3) 0.43667(9) 0.0217(6) Uani 1 1 d . . . . .
O5 O -0.1755(4) 0.5966(3) -0.01934(10) 0.0270(6) Uani 1 1 d . . . . .
Ca1 Ca 0.13418(10) 0.69884(7) -0.00132(3) 0.01759(15) Uani 1 1 d . . . . .

loop_
_atom_site_aniso_label
_atom_site_aniso_U_11
_atom_site_aniso_U_22
_atom_site_aniso_U_33
_atom_site_aniso_U_23
_atom_site_aniso_U_13
_atom_site_aniso_U_12
C1 0.021(2) 0.0200(18) 0.0200(16) -0.0010(14) 0.0018(17) 0.0093(18)
C2 0.020(2) 0.023(2) 0.0203(18) 0.0016(16) -0.0017(16) -0.0008(17)
C3 0.025(3) 0.050(3) 0.0246(19) 0.0178(19) -0.0006(18) -0.003(2)
C4 0.020(2) 0.059(3) 0.035(2) 0.021(2) -0.0056(19) -0.005(2)
C5 0.027(2) 0.036(3) 0.0236(19) 0.0109(18) -0.0052(17) -0.004(2)
C6 0.026(2) 0.041(3) 0.024(2) 0.0095(19) 0.0048(18) -0.002(2)
C7 0.017(2) 0.040(2) 0.0237(18) 0.0071(17) -0.0010(18) 0.0007(19)
C8 0.024(2) 0.044(3) 0.0243(19) 0.0128(19) -0.0068(18) -0.003(2)
C9 0.042(3) 0.048(3) 0.033(2) 0.022(2) -0.011(2) -0.012(3)
C10 0.031(3) 0.049(3) 0.032(2) 0.017(2) -0.010(2) -0.016(2)
C11 0.022(2) 0.034(2) 0.0193(18) 0.0068(17) -0.0019(16) 0.0000(19)
C12 0.026(2) 0.043(3) 0.0262(18) 0.0151(17) -0.0053(19) -0.007(2)
C13 0.031(3) 0.044(3) 0.029(2) 0.012(2) -0.011(2) -0.013(2)
C14 0.0164(19) 0.031(2) 0.0205(16) 0.0044(15) 0.0023(18) 0.0028(19)
C15 0.047(3) 0.032(2) 0.068(3) -0.017(3) 0.016(3) -0.012(2)
C16 0.054(4) 0.033(3) 0.077(4) -0.025(3) 0.018(3) -0.010(3)
C17 0.020(2) 0.023(2) 0.031(2) -0.0026(17) -0.0058(17) 0.0007(17)
N1 0.032(2) 0.035(2) 0.064(2) -0.0243(19) 0.017(2) -0.0056(19)
N2 0.033(2) 0.0310(19) 0.058(2) -0.0153(18) 0.014(2) -0.0102(18)
O1 0.0197(16) 0.0340(16) 0.0306(14) 0.0088(13) -0.0066(13) -0.0019(13)
O2 0.0228(16) 0.0423(17) 0.0206(13) 0.0133(13) 0.0002(12) 0.0019(13)
O3 0.0258(19) 0.055(2) 0.0377(17) 0.0216(16) -0.0143(15) -0.0185(16)
O4 0.0208(15) 0.0292(15) 0.0150(11) 0.0047(11) -0.0005(10) 0.0007(12)
O5 0.0182(15) 0.0291(15) 0.0338(13) -0.0114(12) -0.0018(12) -0.0012(12)
Ca1 0.0130(3) 0.0232(3) 0.0166(3) -0.0012(4) 0.0000(4) 0.0007(3)

loop_
_atom_type_symbol
_atom_type_description
_atom_type_scat_dispersion_real
_atom_type_scat_dispersion_imag
_atom_type_scat_source
C C 0.0033 0.0016 'International Tables Vol C Tables 4.2.6.8 and 6.1.1.4'
H H 0.0000 0.0000 'International Tables Vol C Tables 4.2.6.8 and 6.1.1.4'
N N 0.0061 0.0033 'International Tables Vol C Tables 4.2.6.8 and 6.1.1.4'
O O 0.0106 0.0060 'International Tables Vol C Tables 4.2.6.8 and 6.1.1.4'
Ca Ca 0.2262 0.3064 'International Tables Vol C Tables 4.2.6.8 and 6.1.1.4'

loop_
_geom_angle_atom_site_label_1
_geom_angle_atom_site_label_2
_geom_angle_atom_site_label_3
_geom_angle
_geom_angle_site_symmetry_1
_geom_angle_site_symmetry_3
_geom_angle_publ_flag
O1 C1 O2 121.4(3) . . ?
O1 C1 C2 121.1(3) . . ?
O2 C1 C2 117.5(4) . . ?
O1 C1 Ca1 63.2(2) . . ?
O2 C1 Ca1 60.03(19) . . ?
C2 C1 Ca1 165.4(2) . . ?
C3 C2 C7 118.3(4) . . ?
C3 C2 C1 120.3(4) . . ?
C7 C2 C1 121.4(4) . . ?
C4 C3 C2 121.2(4) . . ?
C4 C3 H3 119.4 . . ?
C2 C3 H3 119.4 . . ?
C3 C4 C5 120.6(4) . . ?
C3 C4 H4 119.7 . . ?
C5 C4 H4 119.7 . . ?
C6 C5 C4 118.0(4) . . ?
C6 C5 C8 121.4(4) . . ?
C4 C5 C8 120.6(4) . . ?
C7 C6 C5 120.8(4) . . ?
C7 C6 H6 119.6 . . ?
C5 C6 H6 119.6 . . ?
C6 C7 C2 121.1(4) . . ?
C6 C7 H7 119.5 . . ?
C2 C7 H7 119.5 . . ?
C9 C8 C13 118.1(4) . . ?
C9 C8 C5 122.1(4) . . ?
C13 C8 C5 119.8(4) . . ?
C10 C9 C8 121.3(4) . . ?
C10 C9 H9 119.3 . . ?
C8 C9 H9 119.3 . . ?
C9 C10 C11 120.0(5) . . ?
C9 C10 H10 120.0 . . ?
C11 C10 H10 120.0 . . ?
C12 C11 C10 118.8(4) . . ?
C12 C11 C14 119.6(4) . . ?
C10 C11 C14 121.6(4) . . ?
C11 C12 C13 121.2(4) . . ?
C11 C12 H12 119.4 . . ?
C13 C12 H12 119.4 . . ?
C12 C13 C8 120.6(4) . . ?
C12 C13 H13 119.7 . . ?
C8 C13 H13 119.7 . . ?
O3 C14 O4 121.6(3) . . ?
O3 C14 C11 120.6(3) . . ?
O4 C14 C11 117.8(4) . . ?
O3 C14 Ca1 60.3(2) . 2_665 ?
O4 C14 Ca1 61.43(19) . 2_665 ?
C11 C14 Ca1 175.4(3) . 2_665 ?
N2 C15 C16 102.3(4) . . ?
N2 C15 H15A 111.3 . . ?
C16 C15 H15A 111.3 . . ?
N2 C15 H15B 111.3 . . ?
C16 C15 H15B 111.3 . . ?
H15A C15 H15B 109.2 . . ?
N1 C16 C15 103.2(4) . . ?
N1 C16 H16A 111.1 . . ?
C15 C16 H16A 111.1 . . ?
N1 C16 H16B 111.1 . . ?
C15 C16 H16B 111.1 . . ?
H16A C16 H16B 109.1 . . ?
O5 C17 N1 126.0(4) . . ?
O5 C17 N2 124.8(4) . . ?
N1 C17 N2 109.2(4) . . ?
C17 N1 C16 112.8(4) . . ?
C17 N1 H1 123.6 . . ?
C16 N1 H1 123.6 . . ?
C17 N2 C15 112.4(4) . . ?
C17 N2 H2 123.8 . . ?
C15 N2 H2 123.8 . . ?
C1 O1 Ca1 91.2(2) . . ?
C1 O2 Ca1 159.1(3) . 4_565 ?
C1 O2 Ca1 93.7(2) . . ?
Ca1 O2 Ca1 96.22(9) 4_565 . ?
C14 O3 Ca1 94.0(2) . 2_665 ?
C14 O4 Ca1 148.9(3) . 3_645 ?
C14 O4 Ca1 92.7(2) . 2_665 ?
Ca1 O4 Ca1 95.45(8) 3_645 2_665 ?
C17 O5 Ca1 132.3(3) . . ?
C17 O5 Ca1 132.3(3) . 4_465 ?
Ca1 O5 Ca1 95.11(9) . 4_465 ?
O4 Ca1 O2 72.99(9) 3_655 4_465 ?
O4 Ca1 O5 73.15(9) 3_655 . ?
O2 Ca1 O5 73.29(10) 4_465 . ?
O4 Ca1 O5 84.95(9) 3_655 4_565 ?
O2 Ca1 O5 79.46(10) 4_465 4_565 ?
O5 Ca1 O5 148.93(9) . 4_565 ?
O4 Ca1 O2 109.03(9) 3_655 . ?
O2 Ca1 O2 149.05(8) 4_465 . ?
O5 Ca1 O2 137.55(10) . . ?
O5 Ca1 O2 70.14(9) 4_565 . ?
O4 Ca1 O3 152.64(10) 3_655 2_664 ?
O2 Ca1 O3 100.30(11) 4_465 2_664 ?
O5 Ca1 O3 79.51(10) . 2_664 ?
O5 Ca1 O3 120.53(10) 4_565 2_664 ?
O2 Ca1 O3 90.44(10) . 2_664 ?
O4 Ca1 O4 153.66(5) 3_655 2_664 ?
O2 Ca1 O4 96.23(10) 4_465 2_664 ?
O5 Ca1 O4 127.72(9) . 2_664 ?
O5 Ca1 O4 69.27(9) 4_565 2_664 ?
O2 Ca1 O4 68.01(8) . 2_664 ?
O3 Ca1 O4 51.49(9) 2_664 2_664 ?
O4 Ca1 O1 77.72(9) 3_655 . ?
O2 Ca1 O1 149.45(10) 4_465 . ?
O5 Ca1 O1 90.21(9) . . ?
O5 Ca1 O1 106.66(9) 4_565 . ?
O2 Ca1 O1 51.36(9) . . ?
O3 Ca1 O1 101.74(10) 2_664 . ?
O4 Ca1 O1 114.05(9) 2_664 . ?
O4 Ca1 C1 90.54(10) 3_655 . ?
O2 Ca1 C1 158.80(10) 4_465 . ?
O5 Ca1 C1 115.32(11) . . ?
O5 Ca1 C1 86.00(10) 4_565 . ?
O2 Ca1 C1 26.22(10) . . ?
O3 Ca1 C1 100.37(11) 2_664 . ?
O4 Ca1 C1 92.91(10) 2_664 . ?
O1 Ca1 C1 25.62(10) . . ?
O4 Ca1 C14 170.90(10) 3_655 2_664 ?
O2 Ca1 C14 98.01(10) 4_465 2_664 ?
O5 Ca1 C14 103.32(11) . 2_664 ?
O5 Ca1 C14 94.89(11) 4_565 2_664 ?
O2 Ca1 C14 79.34(10) . 2_664 ?
O3 Ca1 C14 25.68(10) 2_664 2_664 ?
O4 Ca1 C14 25.86(10) 2_664 2_664 ?
O1 Ca1 C14 110.94(10) . 2_664 ?
C1 Ca1 C14 98.53(11) . 2_664 ?
O4 Ca1 Ca1 120.02(7) 3_655 4_565 ?
O2 Ca1 Ca1 110.52(8) 4_465 4_565 ?
O5 Ca1 Ca1 166.77(7) . 4_565 ?
O5 Ca1 Ca1 41.81(6) 4_565 4_565 ?
O2 Ca1 Ca1 40.55(6) . 4_565 ?
O3 Ca1 Ca1 87.30(8) 2_664 4_565 ?
O4 Ca1 Ca1 40.44(6) 2_664 4_565 ?
O1 Ca1 Ca1 91.46(7) . 4_565 ?
C1 Ca1 Ca1 65.86(9) . 4_565 ?
C14 Ca1 Ca1 63.89(9) 2_664 4_565 ?
O4 Ca1 Ca1 44.11(6) 3_655 4_465 ?
O2 Ca1 Ca1 43.23(7) 4_465 4_465 ?
O5 Ca1 Ca1 43.08(6) . 4_465 ?
O5 Ca1 Ca1 106.05(7) 4_565 4_465 ?
O2 Ca1 Ca1 152.64(7) . 4_465 ?
O3 Ca1 Ca1 113.24(8) 2_664 4_465 ?
O4 Ca1 Ca1 137.46(7) 2_664 4_465 ?
O1 Ca1 Ca1 107.80(7) . 4_465 ?
C1 Ca1 Ca1 129.51(9) . 4_465 ?
C14 Ca1 Ca1 127.84(9) 2_664 4_465 ?
Ca1 Ca1 Ca1 147.26(4) 4_565 4_465 ?

loop_
_geom_bond_atom_site_label_1
_geom_bond_atom_site_label_2
_geom_bond_distance
_geom_bond_site_symmetry_2
_geom_bond_publ_flag
C1 O1 1.239(5) . ?
C1 O2 1.269(4) . ?
C1 C2 1.495(5) . ?
C1 Ca1 2.866(4) . ?
C2 C3 1.381(6) . ?
C2 C7 1.382(5) . ?
C3 C4 1.379(6) . ?
C3 H3 0.9500 . ?
C4 C5 1.396(6) . ?
C4 H4 0.9500 . ?
C5 C6 1.387(6) . ?
C5 C8 1.486(5) . ?
C6 C7 1.381(6) . ?
C6 H6 0.9500 . ?
C7 H7 0.9500 . ?
C8 C9 1.388(6) . ?
C8 C13 1.390(6) . ?
C9 C10 1.380(6) . ?
C9 H9 0.9500 . ?
C10 C11 1.395(5) . ?
C10 H10 0.9500 . ?
C11 C12 1.371(6) . ?
C11 C14 1.499(5) . ?
C12 C13 1.382(5) . ?
C12 H12 0.9500 . ?
C13 H13 0.9500 . ?
C14 O3 1.247(5) . ?
C14 O4 1.254(4) . ?
C14 Ca1 2.872(4) 2_665 ?
C15 N2 1.443(5) . ?
C15 C16 1.536(7) . ?
C15 H15A 0.9900 . ?
C15 H15B 0.9900 . ?
C16 N1 1.431(6) . ?
C16 H16A 0.9900 . ?
C16 H16B 0.9900 . ?
C17 O5 1.251(4) . ?
C17 N1 1.323(5) . ?
C17 N2 1.339(5) . ?
N1 H1 0.8800 . ?
N2 H2 0.8800 . ?
O1 Ca1 2.558(3) . ?
O2 Ca1 2.361(3) 4_565 ?
O2 Ca1 2.488(3) . ?
O3 Ca1 2.501(3) 2_665 ?
O4 Ca1 2.353(3) 3_645 ?
O4 Ca1 2.525(3) 2_665 ?
O5 Ca1 2.417(3) . ?
O5 Ca1 2.476(3) 4_465 ?
Ca1 Ca1 3.6108(5) 4_565 ?
Ca1 Ca1 3.6108(5) 4_465 ?
